data_4130812
loop_
_publ_author_name
'Lyu, Hairong'
'Quan, Yangjian'
'Xie, Zuowei'

_publ_section_title
;
 Transition Metal Catalyzed Direct Amination of the Cage B(4)-H Bond in
 o-Carboranes: Synthesis of Tertiary, Secondary, and Primary o-Carboranyl
 Amines.
;
_journal_issue 39
_journal_name_full 'Journal of the American Chemical Society'
_journal_page_first 12727
_journal_page_last 12730
_journal_paper_doi 10.1021/jacs.6b07086
_journal_volume 138
_journal_year 2016
_chemical_formula_sum 'C10 H21 B10 N O2 S'
_chemical_formula_weight 327.44
_space_group_crystal_system monoclinic
_space_group_IT_number 15
_space_group_name_Hall '-C 2yc'
_space_group_name_H-M_alt 'C 1 2/c 1'
_atom_sites_solution_hydrogens geom
_audit_creation_method SHELXL-2014/6
_cell_angle_alpha 90
_cell_angle_beta 98.5493(16)
_cell_angle_gamma 90
_cell_formula_units_Z 8
_cell_length_a 24.2592(12)
_cell_length_b 7.3926(3)
_cell_length_c 19.8972(10)
_cell_measurement_reflns_used 265
_cell_measurement_temperature 296(2)
_cell_measurement_theta_max 15
_cell_measurement_theta_min 15
_cell_volume 3528.7(3)
_computing_cell_refinement 'BRUKER D8VENTURE DIFFRACTOMETER'
_computing_data_collection 'BRUKER D8VENTURE DIFFRACTOMETER'
_computing_data_reduction 'BRUKER D8VENTURE DIFFRACTOMETER'
_computing_molecular_graphics 'BRUKER SHELXTL'
_computing_publication_material 'BRUKER SHELXTL'
_computing_structure_refinement 'SHELXL-2014/6 (Sheldrick, 2014)'
_diffrn_ambient_temperature 296(2)
_diffrn_measured_fraction_theta_full 0.997
_diffrn_measured_fraction_theta_max 0.997
_diffrn_measurement_device_type 'BRUKER D8VENTURE DIFFRACTOMETER'
_diffrn_measurement_method 'PHI & OMEGA SCAN'
_diffrn_radiation_type MoK\a
_diffrn_radiation_wavelength 0.71073
_diffrn_reflns_av_R_equivalents 0.0390
_diffrn_reflns_av_unetI/netI 0.0182
_diffrn_reflns_Laue_measured_fraction_full 0.997
_diffrn_reflns_Laue_measured_fraction_max 0.997
_diffrn_reflns_limit_h_max 28
_diffrn_reflns_limit_h_min -28
_diffrn_reflns_limit_k_max 8
_diffrn_reflns_limit_k_min -8
_diffrn_reflns_limit_l_max 23
_diffrn_reflns_limit_l_min -23
_diffrn_reflns_number 38278
_diffrn_reflns_point_group_measured_fraction_full 0.997
_diffrn_reflns_point_group_measured_fraction_max 0.997
_diffrn_reflns_theta_full 25.242
_diffrn_reflns_theta_max 25.247
_diffrn_reflns_theta_min 2.475
_exptl_absorpt_coefficient_mu 0.184
_exptl_absorpt_correction_T_max 0.7456
_exptl_absorpt_correction_T_min 0.6673
_exptl_absorpt_correction_type multi-scan
_exptl_crystal_colour colourless
_exptl_crystal_density_diffrn 1.233
_exptl_crystal_description block
_exptl_crystal_F_000 1360
_exptl_crystal_size_max 0.400
_exptl_crystal_size_mid 0.300
_exptl_crystal_size_min 0.200
_refine_diff_density_max 0.355
_refine_diff_density_min -0.276
_refine_diff_density_rms 0.049
_refine_ls_extinction_method none
_refine_ls_goodness_of_fit_ref 1.031
_refine_ls_hydrogen_treatment constr
_refine_ls_matrix_type full
_refine_ls_number_parameters 217
_refine_ls_number_reflns 3186
_refine_ls_number_restraints 0
_refine_ls_restrained_S_all 1.031
_refine_ls_R_factor_all 0.0660
_refine_ls_R_factor_gt 0.0539
_refine_ls_shift/su_max 0.000
_refine_ls_shift/su_mean 0.000
_refine_ls_structure_factor_coef Fsqd
_refine_ls_weighting_details 'w=1/[\s^2^(Fo^2^)+(0.0787P)^2^+5.3172P] where P=(Fo^2^+2Fc^2^)/3'
_refine_ls_weighting_scheme calc
_refine_ls_wR_factor_gt 0.1435
_refine_ls_wR_factor_ref 0.1544
_reflns_Friedel_coverage 0.000
_reflns_number_gt 2616
_reflns_number_total 3186
_reflns_threshold_expression 'I > 2\s(I)'
_cod_data_source_file ja6b07086_si_002.cif
_cod_data_source_block 5a
_cod_original_sg_symbol_H-M 'C 2/c'
_cod_database_code 4130812
_shelx_space_group_comment
;
The symmetry employed for this shelxl refinement is uniquely defined
by the following loop, which should always be used as a source of
symmetry information in preference to the above space-group names.
They are only intended as comments.
;
_shelx_estimated_absorpt_t_min 0.930
_shelx_estimated_absorpt_t_max 0.964
_shelxl_version_number 2014/6

loop_
_space_group_symop_operation_xyz
'x, y, z'
'-x, y, -z+1/2'
'x+1/2, y+1/2, z'
'-x+1/2, y+1/2, -z+1/2'
'-x, -y, -z'
'x, -y, z-1/2'
'-x+1/2, -y+1/2, -z'
'x+1/2, -y+1/2, z-1/2'

loop_
_atom_site_label
_atom_site_type_symbol
_atom_site_fract_x
_atom_site_fract_y
_atom_site_fract_z
_atom_site_U_iso_or_equiv
_atom_site_adp_type
_atom_site_occupancy
_atom_site_site_symmetry_order
_atom_site_calc_flag
_atom_site_refinement_flags_posn
_atom_site_refinement_flags_adp
S1 S 0.29863(3) 0.36794(9) 0.21877(3) 0.0438(2) Uani 1 1 d . .
N1 N 0.28708(8) 0.3140(3) 0.29378(10) 0.0428(5) Uani 1 1 d . .
H1A H 0.2551 0.2673 0.2967 0.051 Uiso 1 1 calc R U
O1 O 0.24968(8) 0.3176(3) 0.17334(9) 0.0566(5) Uani 1 1 d . .
O2 O 0.31618(8) 0.5523(2) 0.21945(10) 0.0592(5) Uani 1 1 d . .
C1 C 0.34119(11) 0.5463(4) 0.39236(13) 0.0507(6) Uani 1 1 d . .
H1 H 0.3242 0.6643 0.3625 0.061 Uiso 1 1 calc R U
C2 C 0.34703(11) 0.5485(4) 0.47571(12) 0.0484(6) Uani 1 1 d . .
C11 C 0.32879(16) 0.7154(5) 0.50981(18) 0.0820(11) Uani 1 1 d . .
H11A H 0.3345 0.6980 0.5582 0.123 Uiso 1 1 calc R U
H11B H 0.3503 0.8173 0.4987 0.123 Uiso 1 1 calc R U
H11C H 0.2900 0.7373 0.4943 0.123 Uiso 1 1 calc R U
C12 C 0.35426(10) 0.2326(3) 0.20099(11) 0.0419(6) Uani 1 1 d . .
C13 C 0.34761(11) 0.0468(4) 0.19912(15) 0.0552(7) Uani 1 1 d . .
H13A H 0.3145 -0.0048 0.2082 0.066 Uiso 1 1 calc R U
C14 C 0.39013(12) -0.0611(4) 0.18377(16) 0.0603(7) Uani 1 1 d . .
H14A H 0.3853 -0.1859 0.1822 0.072 Uiso 1 1 calc R U
C15 C 0.44004(11) 0.0119(4) 0.17064(13) 0.0534(7) Uani 1 1 d . .
C16 C 0.44562(12) 0.1975(4) 0.17308(15) 0.0599(8) Uani 1 1 d . .
H16A H 0.4788 0.2494 0.1645 0.072 Uiso 1 1 calc R U
C17 C 0.40344(11) 0.3079(4) 0.18783(13) 0.0530(7) Uani 1 1 d . .
H17A H 0.4081 0.4328 0.1889 0.064 Uiso 1 1 calc R U
C18 C 0.48624(13) -0.1072(5) 0.15379(19) 0.0783(10) Uani 1 1 d . .
H18A H 0.4749 -0.2315 0.1545 0.118 Uiso 1 1 calc R U
H18B H 0.4944 -0.0771 0.1094 0.118 Uiso 1 1 calc R U
H18C H 0.5189 -0.0889 0.1867 0.118 Uiso 1 1 calc R U
B3 B 0.29615(12) 0.4212(4) 0.42917(14) 0.0476(7) Uani 1 1 d . .
H3 H 0.2513 0.4504 0.4254 0.057 Uiso 1 1 calc R U
B4 B 0.32558(11) 0.3360(4) 0.35806(14) 0.0426(6) Uani 1 1 d . .
B5 B 0.39352(14) 0.4280(7) 0.36589(17) 0.0756(12) Uani 1 1 d . .
H5 H 0.4124 0.4602 0.3204 0.091 Uiso 1 1 calc R U
B6 B 0.40573(15) 0.5654(6) 0.43890(17) 0.0661(10) Uani 1 1 d . .
H6 H 0.4319 0.6873 0.4410 0.079 Uiso 1 1 calc R U
B7 B 0.33534(15) 0.3386(5) 0.50438(16) 0.0582(8) Uani 1 1 d . .
H7 H 0.3162 0.3113 0.5501 0.070 Uiso 1 1 calc R U
B8 B 0.32221(15) 0.2011(5) 0.43097(17) 0.0588(8) Uani 1 1 d . .
H8 H 0.2945 0.0829 0.4285 0.071 Uiso 1 1 calc R U
B9 B 0.38367(15) 0.2037(6) 0.3918(2) 0.0752(12) Uani 1 1 d . .
H9 H 0.3966 0.0864 0.3640 0.090 Uiso 1 1 calc R U
B10 B 0.43288(15) 0.3453(7) 0.4412(2) 0.0828(14) Uani 1 1 d . .
H10 H 0.4780 0.3207 0.4453 0.099 Uiso 1 1 calc R U
B11 B 0.40323(13) 0.4259(4) 0.51022(16) 0.0524(7) Uani 1 1 d . .
H11 H 0.4286 0.4551 0.5596 0.063 Uiso 1 1 calc R U
B12 B 0.38899(18) 0.2039(5) 0.4816(2) 0.0742(12) Uani 1 1 d . .
H12 H 0.4050 0.0858 0.5120 0.089 Uiso 1 1 calc R U

loop_
_atom_site_aniso_label
_atom_site_aniso_U_11
_atom_site_aniso_U_22
_atom_site_aniso_U_33
_atom_site_aniso_U_23
_atom_site_aniso_U_13
_atom_site_aniso_U_12
S1 0.0456(4) 0.0496(4) 0.0352(3) 0.0011(3) 0.0025(2) -0.0003(3)
N1 0.0340(10) 0.0603(13) 0.0340(10) -0.0020(9) 0.0051(8) -0.0040(9)
O1 0.0512(11) 0.0734(13) 0.0404(10) 0.0007(9) -0.0092(8) 0.0025(9)
O2 0.0703(13) 0.0475(11) 0.0613(12) 0.0022(9) 0.0142(10) -0.0032(9)
C1 0.0593(16) 0.0538(16) 0.0362(13) 0.0055(11) -0.0025(11) -0.0083(12)
C2 0.0546(15) 0.0513(15) 0.0372(13) -0.0011(11) -0.0004(11) 0.0011(12)
C11 0.099(3) 0.068(2) 0.073(2) -0.0173(17) -0.0085(19) 0.0155(19)
C12 0.0446(13) 0.0505(15) 0.0304(12) -0.0015(10) 0.0050(10) -0.0041(11)
C13 0.0426(14) 0.0561(17) 0.0688(18) -0.0086(14) 0.0144(13) -0.0111(12)
C14 0.0540(16) 0.0534(16) 0.074(2) -0.0132(14) 0.0106(14) -0.0067(13)
C15 0.0435(14) 0.0756(19) 0.0405(14) -0.0128(13) 0.0041(11) -0.0011(13)
C16 0.0500(15) 0.077(2) 0.0559(17) -0.0036(15) 0.0191(13) -0.0134(14)
C17 0.0583(16) 0.0565(16) 0.0471(15) 0.0020(12) 0.0172(12) -0.0121(13)
C18 0.0534(18) 0.104(3) 0.078(2) -0.027(2) 0.0085(16) 0.0074(17)
B3 0.0433(15) 0.0633(19) 0.0358(14) 0.0006(13) 0.0048(12) 0.0002(13)
B4 0.0362(13) 0.0529(17) 0.0384(14) -0.0033(12) 0.0044(11) -0.0007(12)
B5 0.0437(17) 0.144(4) 0.0400(17) -0.019(2) 0.0107(14) -0.028(2)
B6 0.061(2) 0.092(3) 0.0434(17) -0.0022(17) 0.0018(15) -0.0287(19)
B7 0.064(2) 0.069(2) 0.0391(16) 0.0099(15) 0.0009(14) -0.0113(16)
B8 0.070(2) 0.0487(18) 0.0518(18) 0.0055(14) -0.0109(15) -0.0074(15)
B9 0.059(2) 0.091(3) 0.067(2) -0.036(2) -0.0182(17) 0.0322(19)
B10 0.0398(17) 0.144(4) 0.061(2) -0.039(2) -0.0065(15) 0.014(2)
B11 0.0507(17) 0.0620(19) 0.0404(15) -0.0016(14) -0.0069(13) 0.0037(14)
B12 0.091(3) 0.054(2) 0.065(2) -0.0044(17) -0.031(2) 0.0163(19)

loop_
_atom_type_symbol
_atom_type_description
_atom_type_scat_dispersion_real
_atom_type_scat_dispersion_imag
_atom_type_scat_source
C C 0.0033 0.0016 'International Tables Vol C Tables 4.2.6.8 and 6.1.1.4'
H H 0.0000 0.0000 'International Tables Vol C Tables 4.2.6.8 and 6.1.1.4'
B B 0.0013 0.0007 'International Tables Vol C Tables 4.2.6.8 and 6.1.1.4'
N N 0.0061 0.0033 'International Tables Vol C Tables 4.2.6.8 and 6.1.1.4'
O O 0.0106 0.0060 'International Tables Vol C Tables 4.2.6.8 and 6.1.1.4'
S S 0.1246 0.1234 'International Tables Vol C Tables 4.2.6.8 and 6.1.1.4'

loop_
_geom_angle_atom_site_label_1
_geom_angle_atom_site_label_2
_geom_angle_atom_site_label_3
_geom_angle
O2 S1 O1 118.20(12)
O2 S1 N1 108.71(11)
O1 S1 N1 106.21(11)
O2 S1 C12 107.96(12)
O1 S1 C12 108.35(11)
N1 S1 C12 106.89(11)
B4 N1 S1 126.95(17)
C2 C1 B3 61.94(16)
C2 C1 B5 111.3(2)
B3 C1 B5 114.7(2)
C2 C1 B6 61.04(17)
B3 C1 B6 114.4(2)
B5 C1 B6 62.6(2)
C2 C1 B4 113.0(2)
B3 C1 B4 63.63(17)
B5 C1 B4 62.54(18)
B6 C1 B4 115.0(2)
C11 C2 C1 118.4(2)
C11 C2 B7 121.6(3)
C1 C2 B7 109.7(2)
C11 C2 B11 121.9(2)
C1 C2 B11 110.3(2)
B7 C2 B11 62.49(19)
C11 C2 B6 117.1(3)
C1 C2 B6 61.18(17)
B7 C2 B6 113.9(2)
B11 C2 B6 62.5(2)
C11 C2 B3 117.3(2)
C1 C2 B3 60.09(16)
B7 C2 B3 62.25(17)
B11 C2 B3 113.4(2)
B6 C2 B3 113.0(2)
C17 C12 C13 119.8(2)
C17 C12 S1 121.4(2)
C13 C12 S1 118.73(19)
C14 C13 C12 119.6(2)
C13 C14 C15 121.5(3)
C16 C15 C14 117.7(3)
C16 C15 C18 121.2(3)
C14 C15 C18 121.1(3)
C17 C16 C15 121.8(3)
C16 C17 C12 119.6(3)
C1 B3 C2 57.98(15)
C1 B3 B8 105.4(2)
C2 B3 B8 105.8(2)
C1 B3 B7 104.9(2)
C2 B3 B7 58.34(17)
B8 B3 B7 60.67(19)
C1 B3 B4 59.18(16)
C2 B3 B4 106.3(2)
B8 B3 B4 60.16(18)
B7 B3 B4 108.8(2)
N1 B4 C1 121.2(2)
N1 B4 B9 129.4(2)
C1 B4 B9 103.5(2)
N1 B4 B5 125.5(2)
C1 B4 B5 58.0(2)
B9 B4 B5 59.9(2)
N1 B4 B8 123.1(2)
C1 B4 B8 102.6(2)
B9 B4 B8 60.5(2)
B5 B4 B8 107.5(2)
N1 B4 B3 116.6(2)
C1 B4 B3 57.19(16)
B9 B4 B3 106.5(2)
B5 B4 B3 105.7(2)
B8 B4 B3 58.60(18)
C1 B5 B6 59.1(2)
C1 B5 B10 104.6(2)
B6 B5 B10 59.7(2)
C1 B5 B9 104.8(2)
B6 B5 B9 108.3(3)
B10 B5 B9 60.3(2)
C1 B5 B4 59.50(17)
B6 B5 B4 109.5(2)
B10 B5 B4 108.8(3)
B9 B5 B4 59.9(2)
C2 B6 C1 57.77(17)
C2 B6 B10 104.8(3)
C1 B6 B10 104.4(2)
C2 B6 B5 105.3(2)
C1 B6 B5 58.34(19)
B10 B6 B5 60.2(2)
C2 B6 B11 58.59(17)
C1 B6 B11 104.5(2)
B10 B6 B11 59.6(2)
B5 B6 B11 107.8(3)
C2 B7 B12 105.4(2)
C2 B7 B11 58.85(17)
B12 B7 B11 60.0(2)
C2 B7 B3 59.41(17)
B12 B7 B3 107.8(2)
B11 B7 B3 108.2(2)
C2 B7 B8 105.5(2)
B12 B7 B8 60.6(2)
B11 B7 B8 108.5(3)
B3 B7 B8 59.25(18)
B3 B8 B7 60.07(18)
B3 B8 B4 61.24(17)
B7 B8 B4 109.1(2)
B3 B8 B12 107.3(2)
B7 B8 B12 59.2(2)
B4 B8 B12 108.0(3)
B3 B8 B9 107.8(3)
B7 B8 B9 107.2(2)
B4 B8 B9 59.5(2)
B12 B8 B9 59.7(2)
B5 B9 B4 60.16(19)
B5 B9 B12 107.6(3)
B4 B9 B12 108.5(2)
B5 B9 B10 59.8(2)
B4 B9 B10 108.5(3)
B12 B9 B10 59.9(2)
B5 B9 B8 107.3(2)
B4 B9 B8 59.97(18)
B12 B9 B8 60.0(2)
B10 B9 B8 107.6(2)
B11 B10 B6 60.5(2)
B11 B10 B5 108.4(3)
B6 B10 B5 60.1(2)
B11 B10 B12 59.9(2)
B6 B10 B12 108.1(3)
B5 B10 B12 107.7(2)
B11 B10 B9 108.4(3)
B6 B10 B9 108.3(2)
B5 B10 B9 59.9(2)
B12 B10 B9 60.1(2)
C2 B11 B10 105.3(2)
C2 B11 B12 105.1(2)
B10 B11 B12 60.6(3)
C2 B11 B7 58.65(17)
B10 B11 B7 108.3(2)
B12 B11 B7 59.8(2)
C2 B11 B6 58.86(18)
B10 B11 B6 60.0(2)
B12 B11 B6 108.3(2)
B7 B11 B6 107.8(2)
B7 B12 B11 60.14(19)
B7 B12 B10 107.6(3)
B11 B12 B10 59.4(2)
B7 B12 B9 108.4(2)
B11 B12 B9 108.0(3)
B10 B12 B9 60.1(2)
B7 B12 B8 60.2(2)
B11 B12 B8 108.3(2)
B10 B12 B8 108.0(3)
B9 B12 B8 60.3(2)

loop_
_geom_bond_atom_site_label_1
_geom_bond_atom_site_label_2
_geom_bond_distance
S1 O2 1.4270(19)
S1 O1 1.4305(18)
S1 N1 1.609(2)
S1 C12 1.758(3)
N1 B4 1.476(3)
C1 C2 1.644(3)
C1 B3 1.680(4)
C1 B5 1.689(5)
C1 B6 1.702(4)
C1 B4 1.717(4)
C2 C11 1.506(4)
C2 B7 1.691(4)
C2 B11 1.695(4)
C2 B6 1.700(4)
C2 B3 1.711(4)
C12 C17 1.376(3)
C12 C13 1.383(4)
C13 C14 1.374(4)
C14 C15 1.385(4)
C15 C16 1.379(4)
C15 C18 1.502(4)
C16 C17 1.374(4)
B3 B8 1.744(5)
B3 B7 1.759(4)
B3 B4 1.791(4)
B4 B9 1.764(4)
B4 B5 1.768(4)
B4 B8 1.772(4)
B5 B6 1.761(5)
B5 B10 1.763(6)
B5 B9 1.764(7)
B6 B10 1.753(6)
B6 B11 1.762(5)
B7 B12 1.751(6)
B7 B11 1.757(5)
B7 B8 1.769(5)
B8 B12 1.776(5)
B8 B9 1.782(6)
B9 B12 1.771(6)
B9 B10 1.772(5)
B10 B11 1.746(5)
B10 B12 1.768(7)
B11 B12 1.755(5)
